data_4085041
loop_
_publ_author_name
'Wilfling, Petra'
'Schittelkopf, Kathrin'
'Flock, Michaela'
'Herber, Rolfe H.'
'Power, Philip P.'
'Fischer, Roland C.'

_publ_section_title
;
 Influence of Ligand Modifications on Structural and Spectroscopic
 Properties in Terphenyl Based Heavier Group 14 Carbene Homologues
;
_journal_issue 11
_journal_name_full Organometallics
_journal_page_first 2222
_journal_paper_doi 10.1021/om500946e
_journal_volume 34
_journal_year 2015
_chemical_formula_sum 'C54 H66 Pb Si2'
_chemical_formula_weight 978.44
_chemical_name_systematic
; 
 ? 
;
_space_group_IT_number 86
_symmetry_cell_setting tetragonal
_symmetry_space_group_name_Hall '-P 4bc'
_symmetry_space_group_name_H-M 'P 42/n :2'
_atom_sites_solution_hydrogens geom
_atom_sites_solution_primary direct
_atom_sites_solution_secondary difmap
_audit_creation_method SHELXL-97
_cell_angle_alpha 90.00
_cell_angle_beta 90.00
_cell_angle_gamma 90.00
_cell_formula_units_Z 4
_cell_length_a 15.4042(4)
_cell_length_b 15.4042(4)
_cell_length_c 21.6040(8)
_cell_measurement_reflns_used 9964
_cell_measurement_temperature 100(2)
_cell_measurement_theta_max 30.02
_cell_measurement_theta_min 2.65
_cell_volume 5126.4(3)
_computing_cell_refinement 'Bruker SAINT'
_computing_data_collection 'Bruker APEX2'
_computing_data_reduction 'Bruker SAINT'
_computing_molecular_graphics 'Bruker SHELXTL'
_computing_publication_material 'Bruker SHELXTL'
_computing_structure_refinement 'SHELXL-97 (Sheldrick, 2008)'
_computing_structure_solution 'SHELXS-97 (Sheldrick, 2008)'
_diffrn_ambient_temperature 100(2)
_diffrn_measured_fraction_theta_full 1.000
_diffrn_measured_fraction_theta_max 1.000
_diffrn_measurement_device_type 'Bruker APEX-II CCD'
_diffrn_measurement_method '\f and \w scans'
_diffrn_radiation_monochromator graphite
_diffrn_radiation_source 'fine-focus sealed tube'
_diffrn_radiation_type MoK\a
_diffrn_radiation_wavelength 0.71073
_diffrn_reflns_av_R_equivalents 0.0441
_diffrn_reflns_av_sigmaI/netI 0.0176
_diffrn_reflns_limit_h_max 19
_diffrn_reflns_limit_h_min -18
_diffrn_reflns_limit_k_max 19
_diffrn_reflns_limit_k_min -19
_diffrn_reflns_limit_l_max 27
_diffrn_reflns_limit_l_min -27
_diffrn_reflns_number 98214
_diffrn_reflns_theta_full 27.00
_diffrn_reflns_theta_max 27.00
_diffrn_reflns_theta_min 1.62
_exptl_absorpt_coefficient_mu 3.369
_exptl_absorpt_correction_T_max 0.645
_exptl_absorpt_correction_T_min 0.573
_exptl_absorpt_correction_type multi-scan
_exptl_absorpt_process_details SADABS
_exptl_crystal_colour purple
_exptl_crystal_density_diffrn 1.268
_exptl_crystal_density_method 'not measured'
_exptl_crystal_description Block
_exptl_crystal_F_000 2000
_exptl_crystal_size_max 0.17
_exptl_crystal_size_mid 0.14
_exptl_crystal_size_min 0.13
_refine_diff_density_max 0.769
_refine_diff_density_min -0.367
_refine_diff_density_rms 0.075
_refine_ls_extinction_method none
_refine_ls_goodness_of_fit_ref 1.195
_refine_ls_hydrogen_treatment constr
_refine_ls_matrix_type full
_refine_ls_number_parameters 267
_refine_ls_number_reflns 5590
_refine_ls_number_restraints 0
_refine_ls_restrained_S_all 1.195
_refine_ls_R_factor_all 0.0400
_refine_ls_R_factor_gt 0.0209
_refine_ls_shift/su_max 0.001
_refine_ls_shift/su_mean 0.000
_refine_ls_structure_factor_coef Fsqd
_refine_ls_weighting_details 'calc w=1/[\s^2^(Fo^2^)+(0.0054P)^2^+9.9091P] where P=(Fo^2^+2Fc^2^)/3'
_refine_ls_weighting_scheme calc
_refine_ls_wR_factor_gt 0.0414
_refine_ls_wR_factor_ref 0.0536
_reflns_number_gt 4090
_reflns_number_total 5590
_reflns_threshold_expression >2sigma(I)
_cod_data_source_file om500946e_si_002.cif
_cod_data_source_block Pb(Ar#-4-SiMe3)2
_cod_depositor_comments
;
The following automatic conversions were performed:

'_symmetry_cell_setting' value 'Tetragonal' changed to 'tetragonal'
according to
/home/saulius/struct/COD-crude-data--automatic-downloads/rss-feeds/ACS/lib/dictionaries/cif_core.dic
dictionary named 'cif_core.dic' version 2.4.2 from
2011-04-26.

'_exptl_absorpt_correction_type' value 'Multi-Scan'
changed to 'multi-scan' according to
/home/saulius/struct/COD-crude-data--automatic-downloads/rss-feeds/ACS/lib/dictionaries/cif_core.dic
dictionary named 'cif_core.dic' version 2.4.2 from 2011-04-26.

Automatic conversion script
Id: cif_fix_values 2935 2014-11-11 08:27:57Z andrius 

 Adding full bibliography for 4085033--4085041.cif.
;
_cod_original_sg_symbol_H-M P4(2)/n
_cod_database_code 4085041

loop_
_symmetry_equiv_pos_as_xyz
'x, y, z'
'-x+1/2, -y+1/2, z'
'-y, x+1/2, z+1/2'
'y+1/2, -x, z+1/2'
'-x, -y, -z'
'x-1/2, y-1/2, -z'
'y, -x-1/2, -z-1/2'
'-y-1/2, x, -z-1/2'

loop_
_atom_site_label
_atom_site_type_symbol
_atom_site_fract_x
_atom_site_fract_y
_atom_site_fract_z
_atom_site_U_iso_or_equiv
_atom_site_adp_type
_atom_site_occupancy
_atom_site_symmetry_multiplicity
_atom_site_calc_flag
_atom_site_refinement_flags
Pb1 Pb 0.2500 0.7500 0.219038(6) 0.01695(4) Uani 1 2 d S
C16 C 0.07292(17) 0.65863(17) 0.22320(13) 0.0181(6) Uani 1 1 d .
C21 C 0.08163(18) 0.65203(18) 0.28771(13) 0.0210(6) Uani 1 1 d .
C18 C -0.03804(19) 0.76702(19) 0.23683(15) 0.0267(7) Uani 1 1 d .
H18 H -0.0794 0.8058 0.2195 0.032 Uiso 1 1 calc R
C12 C 0.3567(2) 0.61700(19) 0.03689(13) 0.0234(6) Uani 1 1 d .
C17 C 0.01165(18) 0.71581(18) 0.19754(14) 0.0211(6) Uani 1 1 d .
C7 C 0.34421(18) 0.58887(18) 0.09796(13) 0.0208(6) Uani 1 1 d .
C1 C 0.20803(18) 0.62888(18) 0.16073(13) 0.0187(6) Uani 1 1 d .
C6 C 0.25398(19) 0.57272(18) 0.12138(13) 0.0209(6) Uani 1 1 d .
C2 C 0.12562(18) 0.60192(18) 0.18071(13) 0.0193(6) Uani 1 1 d .
C8 C 0.41602(19) 0.56481(19) 0.13421(14) 0.0241(6) Uani 1 1 d .
C5 C 0.2154(2) 0.49498(19) 0.10196(14) 0.0259(7) Uani 1 1 d .
H5 H 0.2472 0.4583 0.0748 0.031 Uiso 1 1 calc R
C11 C 0.4410(2) 0.62076(19) 0.01306(14) 0.0263(7) Uani 1 1 d .
H11 H 0.4495 0.6414 -0.0279 0.032 Uiso 1 1 calc R
C22 C -0.0012(2) 0.7188(2) 0.12853(14) 0.0268(7) Uani 1 1 d .
H22A H -0.0525 0.7539 0.1189 0.040 Uiso 1 1 calc R
H22B H -0.0094 0.6598 0.1127 0.040 Uiso 1 1 calc R
H22C H 0.0501 0.7448 0.1090 0.040 Uiso 1 1 calc R
C15 C 0.2799(2) 0.6382(2) -0.00350(14) 0.0313(7) Uani 1 1 d .
H15A H 0.2537 0.5843 -0.0187 0.047 Uiso 1 1 calc R
H15B H 0.2991 0.6734 -0.0387 0.047 Uiso 1 1 calc R
H15C H 0.2370 0.6708 0.0206 0.047 Uiso 1 1 calc R
C10 C 0.5124(2) 0.59526(19) 0.04753(15) 0.0259(7) Uani 1 1 d .
C19 C -0.0290(2) 0.7632(2) 0.30070(15) 0.0289(7) Uani 1 1 d .
C20 C 0.0308(2) 0.7054(2) 0.32524(14) 0.0257(6) Uani 1 1 d .
H20 H 0.0373 0.7020 0.3689 0.031 Uiso 1 1 calc R
C13 C 0.4052(2) 0.5342(2) 0.20009(15) 0.0346(8) Uani 1 1 d .
H13A H 0.3799 0.5809 0.2250 0.052 Uiso 1 1 calc R
H13B H 0.4620 0.5182 0.2171 0.052 Uiso 1 1 calc R
H13C H 0.3667 0.4836 0.2009 0.052 Uiso 1 1 calc R
C4 C 0.1325(2) 0.4685(2) 0.12036(14) 0.0270(7) Uani 1 1 d .
C14 C 0.6031(2) 0.5982(2) 0.02087(17) 0.0358(8) Uani 1 1 d .
H14A H 0.6333 0.6499 0.0362 0.054 Uiso 1 1 calc R
H14B H 0.5998 0.6005 -0.0244 0.054 Uiso 1 1 calc R
H14C H 0.6351 0.5461 0.0335 0.054 Uiso 1 1 calc R
C3 C 0.08921(19) 0.52413(19) 0.16068(14) 0.0233(6) Uani 1 1 d .
H3 H 0.0330 0.5085 0.1750 0.028 Uiso 1 1 calc R
C9 C 0.4991(2) 0.56787(19) 0.10797(15) 0.0266(7) Uani 1 1 d .
H9 H 0.5477 0.5507 0.1322 0.032 Uiso 1 1 calc R
C23 C -0.0844(3) 0.8185(2) 0.34276(18) 0.0451(9) Uani 1 1 d .
H23A H -0.1203 0.8576 0.3177 0.068 Uiso 1 1 calc R
H23B H -0.0469 0.8528 0.3700 0.068 Uiso 1 1 calc R
H23C H -0.1220 0.7811 0.3678 0.068 Uiso 1 1 calc R
Si1 Si 0.08285(6) 0.36497(6) 0.09177(5) 0.0338(2) Uani 1 1 d .
C24 C 0.1442(2) 0.5885(2) 0.31694(14) 0.0263(7) Uani 1 1 d .
H24A H 0.1522 0.5387 0.2893 0.039 Uiso 1 1 calc R
H24B H 0.1206 0.5684 0.3566 0.039 Uiso 1 1 calc R
H24C H 0.2001 0.6171 0.3239 0.039 Uiso 1 1 calc R
C25 C 0.1111(3) 0.2746(3) 0.1446(2) 0.0550(11) Uani 1 1 d .
H25A H 0.1744 0.2692 0.1473 0.082 Uiso 1 1 calc R
H25B H 0.0865 0.2204 0.1286 0.082 Uiso 1 1 calc R
H25C H 0.0873 0.2864 0.1858 0.082 Uiso 1 1 calc R
C26 C -0.0372(3) 0.3757(3) 0.0893(3) 0.0806(18) Uani 1 1 d .
H26A H -0.0586 0.3936 0.1301 0.121 Uiso 1 1 calc R
H26B H -0.0631 0.3197 0.0781 0.121 Uiso 1 1 calc R
H26C H -0.0534 0.4194 0.0584 0.121 Uiso 1 1 calc R
C27 C 0.1278(4) 0.3428(3) 0.0132(2) 0.0733(16) Uani 1 1 d .
H27A H 0.1230 0.3952 -0.0123 0.110 Uiso 1 1 calc R
H27B H 0.0951 0.2955 -0.0061 0.110 Uiso 1 1 calc R
H27C H 0.1890 0.3262 0.0168 0.110 Uiso 1 1 calc R

loop_
_atom_site_aniso_label
_atom_site_aniso_U_11
_atom_site_aniso_U_22
_atom_site_aniso_U_33
_atom_site_aniso_U_23
_atom_site_aniso_U_13
_atom_site_aniso_U_12
Pb1 0.01923(9) 0.01801(8) 0.01361(7) 0.000 0.000 -0.00369(7)
C16 0.0161(13) 0.0161(13) 0.0220(14) -0.0012(11) 0.0032(11) -0.0027(10)
C21 0.0202(14) 0.0207(14) 0.0219(15) -0.0001(12) 0.0006(12) -0.0033(11)
C18 0.0224(15) 0.0218(15) 0.0358(18) 0.0022(13) 0.0013(13) 0.0046(12)
C12 0.0294(16) 0.0208(14) 0.0199(15) -0.0061(12) 0.0024(12) 0.0027(12)
C17 0.0200(14) 0.0189(14) 0.0245(15) 0.0024(12) 0.0000(12) -0.0039(11)
C7 0.0224(14) 0.0189(14) 0.0211(14) -0.0032(12) 0.0050(12) 0.0013(11)
C1 0.0212(14) 0.0189(14) 0.0161(13) 0.0012(11) -0.0002(11) -0.0005(11)
C6 0.0235(15) 0.0215(14) 0.0178(14) -0.0004(11) 0.0015(12) 0.0007(11)
C2 0.0233(14) 0.0200(14) 0.0144(13) 0.0011(11) 0.0009(11) -0.0003(11)
C8 0.0258(16) 0.0207(15) 0.0257(16) 0.0003(12) 0.0022(13) 0.0000(12)
C5 0.0283(16) 0.0249(15) 0.0245(16) -0.0076(13) 0.0041(13) 0.0031(12)
C11 0.0363(18) 0.0220(15) 0.0205(15) -0.0044(12) 0.0111(13) -0.0021(13)
C22 0.0286(16) 0.0270(16) 0.0249(16) 0.0045(13) -0.0035(13) -0.0032(13)
C15 0.0377(19) 0.0352(18) 0.0209(16) -0.0008(13) 0.0012(14) 0.0043(15)
C10 0.0265(16) 0.0182(14) 0.0331(17) -0.0067(12) 0.0105(13) -0.0009(12)
C19 0.0283(17) 0.0226(16) 0.0357(18) -0.0033(13) 0.0098(14) 0.0005(13)
C20 0.0308(16) 0.0282(16) 0.0180(14) -0.0029(12) 0.0046(12) -0.0036(13)
C13 0.0316(18) 0.043(2) 0.0297(18) 0.0096(15) 0.0008(14) 0.0004(15)
C4 0.0305(17) 0.0232(15) 0.0272(16) -0.0048(13) 0.0008(13) -0.0029(13)
C14 0.0330(18) 0.0273(17) 0.047(2) -0.0045(15) 0.0166(16) -0.0007(14)
C3 0.0225(15) 0.0241(15) 0.0234(15) -0.0016(12) 0.0025(12) -0.0051(12)
C9 0.0229(15) 0.0208(15) 0.0359(18) -0.0012(13) 0.0009(13) 0.0025(12)
C23 0.050(2) 0.040(2) 0.045(2) -0.0073(17) 0.0156(18) 0.0129(17)
Si1 0.0369(5) 0.0243(4) 0.0401(5) -0.0106(4) -0.0009(4) -0.0063(4)
C24 0.0276(16) 0.0315(17) 0.0199(15) 0.0043(13) -0.0009(12) 0.0024(13)
C25 0.069(3) 0.037(2) 0.060(3) 0.0036(19) 0.003(2) -0.017(2)
C26 0.047(3) 0.042(2) 0.153(5) -0.031(3) -0.031(3) -0.006(2)
C27 0.130(5) 0.051(3) 0.040(2) -0.021(2) 0.012(3) -0.034(3)

loop_
_atom_type_symbol
_atom_type_description
_atom_type_scat_dispersion_real
_atom_type_scat_dispersion_imag
_atom_type_scat_source
C C 0.0033 0.0016 'International Tables Vol C Tables 4.2.6.8 and 6.1.1.4'
H H 0.0000 0.0000 'International Tables Vol C Tables 4.2.6.8 and 6.1.1.4'
Si Si 0.0817 0.0704 'International Tables Vol C Tables 4.2.6.8 and 6.1.1.4'
Pb Pb -3.3944 10.1111 'International Tables Vol C Tables 4.2.6.8 and 6.1.1.4'

loop_
_geom_angle_atom_site_label_1
_geom_angle_atom_site_label_2
_geom_angle_atom_site_label_3
_geom_angle
_geom_angle_site_symmetry_3
C1 Pb1 C1 114.93(13) 2_565
C21 C16 C17 120.1(3) .
C21 C16 C2 120.8(2) .
C17 C16 C2 119.1(3) .
C20 C21 C16 118.7(3) .
C20 C21 C24 119.8(3) .
C16 C21 C24 121.5(3) .
C19 C18 C17 121.9(3) .
C19 C18 H18 119.1 .
C17 C18 H18 119.1 .
C11 C12 C7 119.1(3) .
C11 C12 C15 120.5(3) .
C7 C12 C15 120.3(3) .
C18 C17 C16 119.0(3) .
C18 C17 C22 121.1(3) .
C16 C17 C22 119.9(3) .
C12 C7 C8 119.9(3) .
C12 C7 C6 119.7(3) .
C8 C7 C6 119.9(3) .
C2 C1 C6 117.4(3) .
C2 C1 Pb1 108.66(19) .
C6 C1 Pb1 132.6(2) .
C5 C6 C1 119.6(3) .
C5 C6 C7 115.7(2) .
C1 C6 C7 124.7(3) .
C3 C2 C1 121.6(3) .
C3 C2 C16 118.2(2) .
C1 C2 C16 120.2(2) .
C9 C8 C7 119.0(3) .
C9 C8 C13 119.6(3) .
C7 C8 C13 121.4(3) .
C4 C5 C6 123.5(3) .
C4 C5 H5 118.3 .
C6 C5 H5 118.3 .
C10 C11 C12 121.9(3) .
C10 C11 H11 119.1 .
C12 C11 H11 119.1 .
C17 C22 H22A 109.5 .
C17 C22 H22B 109.5 .
H22A C22 H22B 109.5 .
C17 C22 H22C 109.5 .
H22A C22 H22C 109.5 .
H22B C22 H22C 109.5 .
C12 C15 H15A 109.5 .
C12 C15 H15B 109.5 .
H15A C15 H15B 109.5 .
C12 C15 H15C 109.5 .
H15A C15 H15C 109.5 .
H15B C15 H15C 109.5 .
C11 C10 C9 118.4(3) .
C11 C10 C14 121.4(3) .
C9 C10 C14 120.2(3) .
C20 C19 C18 118.3(3) .
C20 C19 C23 120.5(3) .
C18 C19 C23 121.2(3) .
C19 C20 C21 121.9(3) .
C19 C20 H20 119.0 .
C21 C20 H20 119.0 .
C8 C13 H13A 109.5 .
C8 C13 H13B 109.5 .
H13A C13 H13B 109.5 .
C8 C13 H13C 109.5 .
H13A C13 H13C 109.5 .
H13B C13 H13C 109.5 .
C3 C4 C5 115.8(3) .
C3 C4 Si1 122.3(2) .
C5 C4 Si1 121.9(2) .
C10 C14 H14A 109.5 .
C10 C14 H14B 109.5 .
H14A C14 H14B 109.5 .
C10 C14 H14C 109.5 .
H14A C14 H14C 109.5 .
H14B C14 H14C 109.5 .
C2 C3 C4 122.1(3) .
C2 C3 H3 119.0 .
C4 C3 H3 119.0 .
C10 C9 C8 121.7(3) .
C10 C9 H9 119.1 .
C8 C9 H9 119.1 .
C19 C23 H23A 109.5 .
C19 C23 H23B 109.5 .
H23A C23 H23B 109.5 .
C19 C23 H23C 109.5 .
H23A C23 H23C 109.5 .
H23B C23 H23C 109.5 .
C25 Si1 C26 108.6(2) .
C25 Si1 C27 109.6(2) .
C26 Si1 C27 111.1(3) .
C25 Si1 C4 109.92(17) .
C26 Si1 C4 109.92(17) .
C27 Si1 C4 107.70(17) .
C21 C24 H24A 109.5 .
C21 C24 H24B 109.5 .
H24A C24 H24B 109.5 .
C21 C24 H24C 109.5 .
H24A C24 H24C 109.5 .
H24B C24 H24C 109.5 .
Si1 C25 H25A 109.5 .
Si1 C25 H25B 109.5 .
H25A C25 H25B 109.5 .
Si1 C25 H25C 109.5 .
H25A C25 H25C 109.5 .
H25B C25 H25C 109.5 .
Si1 C26 H26A 109.5 .
Si1 C26 H26B 109.5 .
H26A C26 H26B 109.5 .
Si1 C26 H26C 109.5 .
H26A C26 H26C 109.5 .
H26B C26 H26C 109.5 .
Si1 C27 H27A 109.5 .
Si1 C27 H27B 109.5 .
H27A C27 H27B 109.5 .
Si1 C27 H27C 109.5 .
H27A C27 H27C 109.5 .
H27B C27 H27C 109.5 .

loop_
_geom_bond_atom_site_label_1
_geom_bond_atom_site_label_2
_geom_bond_distance
_geom_bond_site_symmetry_2
Pb1 C1 2.342(3) .
Pb1 C1 2.342(3) 2_565
C16 C21 1.404(4) .
C16 C17 1.405(4) .
C16 C2 1.505(4) .
C21 C20 1.395(4) .
C21 C24 1.512(4) .
C18 C19 1.388(5) .
C18 C17 1.389(4) .
C18 H18 0.9500 .
C12 C11 1.398(4) .
C12 C7 1.402(4) .
C12 C15 1.505(4) .
C17 C22 1.505(4) .
C7 C8 1.405(4) .
C7 C6 1.500(4) .
C1 C2 1.404(4) .
C1 C6 1.404(4) .
C6 C5 1.401(4) .
C2 C3 1.392(4) .
C8 C9 1.401(4) .
C8 C13 1.509(4) .
C5 C4 1.398(4) .
C5 H5 0.9500 .
C11 C10 1.385(5) .
C11 H11 0.9500 .
C22 H22A 0.9800 .
C22 H22B 0.9800 .
C22 H22C 0.9800 .
C15 H15A 0.9800 .
C15 H15B 0.9800 .
C15 H15C 0.9800 .
C10 C9 1.387(4) .
C10 C14 1.513(4) .
C19 C20 1.387(4) .
C19 C23 1.510(4) .
C20 H20 0.9500 .
C13 H13A 0.9800 .
C13 H13B 0.9800 .
C13 H13C 0.9800 .
C4 C3 1.393(4) .
C4 Si1 1.873(3) .
C14 H14A 0.9800 .
C14 H14B 0.9800 .
C14 H14C 0.9800 .
C3 H3 0.9500 .
C9 H9 0.9500 .
C23 H23A 0.9800 .
C23 H23B 0.9800 .
C23 H23C 0.9800 .
Si1 C25 1.852(4) .
Si1 C26 1.858(4) .
Si1 C27 1.864(4) .
C24 H24A 0.9800 .
C24 H24B 0.9800 .
C24 H24C 0.9800 .
C25 H25A 0.9800 .
C25 H25B 0.9800 .
C25 H25C 0.9800 .
C26 H26A 0.9800 .
C26 H26B 0.9800 .
C26 H26C 0.9800 .
C27 H27A 0.9800 .
C27 H27B 0.9800 .
C27 H27C 0.9800 .

loop_
_geom_torsion_atom_site_label_1
_geom_torsion_atom_site_label_2
_geom_torsion_atom_site_label_3
_geom_torsion_atom_site_label_4
_geom_torsion
_geom_torsion_site_symmetry_1
C17 C16 C21 C20 -2.3(4) .
C2 C16 C21 C20 -179.4(3) .
C17 C16 C21 C24 177.4(3) .
C2 C16 C21 C24 0.3(4) .
C19 C18 C17 C16 -0.2(4) .
C19 C18 C17 C22 178.0(3) .
C21 C16 C17 C18 1.8(4) .
C2 C16 C17 C18 178.9(3) .
C21 C16 C17 C22 -176.4(3) .
C2 C16 C17 C22 0.7(4) .
C11 C12 C7 C8 -0.1(4) .
C15 C12 C7 C8 176.6(3) .
C11 C12 C7 C6 -171.6(3) .
C15 C12 C7 C6 5.1(4) .
C1 Pb1 C1 C2 -126.9(2) 2_565
C1 Pb1 C1 C6 67.1(3) 2_565
C2 C1 C6 C5 2.4(4) .
Pb1 C1 C6 C5 167.4(2) .
C2 C1 C6 C7 -177.0(3) .
Pb1 C1 C6 C7 -12.0(4) .
C12 C7 C6 C5 77.1(3) .
C8 C7 C6 C5 -94.4(3) .
C12 C7 C6 C1 -103.5(3) .
C8 C7 C6 C1 85.1(4) .
C6 C1 C2 C3 -2.3(4) .
Pb1 C1 C2 C3 -170.7(2) .
C6 C1 C2 C16 179.7(3) .
Pb1 C1 C2 C16 11.3(3) .
C21 C16 C2 C3 93.3(3) .
C17 C16 C2 C3 -83.8(3) .
C21 C16 C2 C1 -88.6(3) .
C17 C16 C2 C1 94.3(3) .
C12 C7 C8 C9 -1.2(4) .
C6 C7 C8 C9 170.2(3) .
C12 C7 C8 C13 -180.0(3) .
C6 C7 C8 C13 -8.5(4) .
C1 C6 C5 C4 -0.9(5) .
C7 C6 C5 C4 178.5(3) .
C7 C12 C11 C10 1.8(4) .
C15 C12 C11 C10 -175.0(3) .
C12 C11 C10 C9 -2.0(4) .
C12 C11 C10 C14 179.0(3) .
C17 C18 C19 C20 -0.8(5) .
C17 C18 C19 C23 -179.2(3) .
C18 C19 C20 C21 0.3(5) .
C23 C19 C20 C21 178.6(3) .
C16 C21 C20 C19 1.3(4) .
C24 C21 C20 C19 -178.4(3) .
C6 C5 C4 C3 -0.7(5) .
C6 C5 C4 Si1 178.7(2) .
C1 C2 C3 C4 0.6(5) .
C16 C2 C3 C4 178.7(3) .
C5 C4 C3 C2 0.9(5) .
Si1 C4 C3 C2 -178.5(2) .
C11 C10 C9 C8 0.6(4) .
C14 C10 C9 C8 179.6(3) .
C7 C8 C9 C10 1.0(4) .
C13 C8 C9 C10 179.8(3) .
C3 C4 Si1 C25 -90.6(3) .
C5 C4 Si1 C25 90.0(3) .
C3 C4 Si1 C26 28.9(4) .
C5 C4 Si1 C26 -150.5(3) .
C3 C4 Si1 C27 150.0(3) .
C5 C4 Si1 C27 -29.4(4) .
